data_7049587
loop_
_publ_author_name
'Zafar, Mohammad'
'Ramalakshmi, Rongala'
'Rongala, Ramalakshmi'
'Pradhan, Alaka Nanda'
'Pathak, Kriti'
'Roisnel, Thierry'
'Halet, Jean-Fran\,cois'
'Ghosh, Sundargopal'

_publ_section_title
;
 Mercapto-benzothiazolyl based ruthenium(ii) borate complexes: synthesis
 and reactivity towards various phosphines.
;
_journal_issue 21
_journal_name_full 'Dalton transactions (Cambridge, England : 2003)'
_journal_page_first 7413
_journal_page_last 7424
_journal_paper_doi 10.1039/c9dt00498j
_journal_volume 48
_journal_year 2019
_chemical_formula_moiety 'C46 H35 B2 N4 O3 P Ru S8'
_chemical_formula_sum 'C46 H35 B2 N4 O3 P Ru S8'
_chemical_formula_weight 1101.92
_space_group_crystal_system monoclinic
_space_group_IT_number 14
_space_group_name_Hall '-P 2yn'
_space_group_name_H-M_alt 'P 1 21/n 1'
_symmetry_space_group_name_Hall '-P 2yn'
_symmetry_space_group_name_H-M 'P 1 21/n 1'
_atom_sites_solution_hydrogens geom
_audit_creation_method SHELXL-2014/7
_audit_update_record
;
2019-01-14 deposited with the CCDC.    2019-04-04 downloaded from the CCDC.
;
_cell_angle_alpha 90
_cell_angle_beta 107.085(3)
_cell_angle_gamma 90
_cell_formula_units_Z 4
_cell_length_a 12.4288(13)
_cell_length_b 19.548(2)
_cell_length_c 20.620(2)
_cell_measurement_reflns_used 8175
_cell_measurement_temperature 296(2)
_cell_measurement_theta_max 22.26
_cell_measurement_theta_min 2.24
_cell_volume 4788.7(8)
_computing_cell_refinement 'APEX2/SAINT (Bruker, 2004)'
_computing_data_collection 'APEX2 (Bruker, 2004)'
_computing_data_reduction 'SAINT/XPREP (Bruker, 2004)'
_computing_molecular_graphics 'ORTEP3 (Farrugia, 1997) and Mercury (Bruno et al., 2002)'
_computing_publication_material 'SHELXL-2014/7 (Sheldrick, 2014)'
_computing_structure_refinement 'SHELXL-2014/7 (Sheldrick, 2014)'
_computing_structure_solution 'SHELXT-2014/4 (Sheldrick, 2014)'
_diffrn_ambient_temperature 296(2)
_diffrn_measured_fraction_theta_full 1.000
_diffrn_measured_fraction_theta_max 1.000
_diffrn_measurement_device_type 'Bruker axs kappa apex2 CCD Diffractometer'
_diffrn_measurement_method '\w and \f scan'
_diffrn_radiation_monochromator graphite
_diffrn_radiation_source 'fine-focus sealed tube'
_diffrn_radiation_type MoK\a
_diffrn_radiation_wavelength 0.71073
_diffrn_reflns_av_R_equivalents 0.1140
_diffrn_reflns_av_unetI/netI 0.0913
_diffrn_reflns_Laue_measured_fraction_full 1.000
_diffrn_reflns_Laue_measured_fraction_max 1.000
_diffrn_reflns_limit_h_max 14
_diffrn_reflns_limit_h_min -14
_diffrn_reflns_limit_k_max 23
_diffrn_reflns_limit_k_min -23
_diffrn_reflns_limit_l_max 20
_diffrn_reflns_limit_l_min -24
_diffrn_reflns_number 54993
_diffrn_reflns_point_group_measured_fraction_full 1.000
_diffrn_reflns_point_group_measured_fraction_max 1.000
_diffrn_reflns_theta_full 25.000
_diffrn_reflns_theta_max 25.000
_diffrn_reflns_theta_min 2.067
_exptl_absorpt_coefficient_mu 0.756
_exptl_absorpt_correction_T_max 0.7452
_exptl_absorpt_correction_T_min 0.6310
_exptl_absorpt_correction_type multi-scan
_exptl_absorpt_process_details 'SADABS (Bruker, 2004)'
_exptl_crystal_colour red
_exptl_crystal_density_diffrn 1.528
_exptl_crystal_description plate
_exptl_crystal_F_000 2240
_exptl_crystal_size_max 0.200
_exptl_crystal_size_mid 0.200
_exptl_crystal_size_min 0.150
_refine_diff_density_max 0.600
_refine_diff_density_min -0.430
_refine_diff_density_rms 0.089
_refine_ls_extinction_method none
_refine_ls_goodness_of_fit_ref 1.119
_refine_ls_hydrogen_treatment constr
_refine_ls_matrix_type full
_refine_ls_number_parameters 678
_refine_ls_number_reflns 8448
_refine_ls_number_restraints 337
_refine_ls_restrained_S_all 1.106
_refine_ls_R_factor_all 0.1339
_refine_ls_R_factor_gt 0.0451
_refine_ls_shift/su_max 0.002
_refine_ls_shift/su_mean 0.000
_refine_ls_structure_factor_coef Fsqd
_refine_ls_weighting_details 'w=1/[\s^2^(Fo^2^)+(0.0317P)^2^+5.5116P] where P=(Fo^2^+2Fc^2^)/3'
_refine_ls_weighting_scheme calc
_refine_ls_wR_factor_gt 0.0825
_refine_ls_wR_factor_ref 0.1221
_reflns_Friedel_coverage 0.000
_reflns_number_gt 4569
_reflns_number_total 8448
_reflns_threshold_expression 'I > 2\s(I)'
_cod_data_source_file c9dt00498j2.cif
_cod_data_source_block NEWRU
_cod_depositor_comments 'Adding full bibliography for 7049581--7049587.cif.'
_cod_original_cell_volume 4788.6(9)
_cod_database_code 7049587
_shelx_shelxl_version_number 2014/7
_shelx_space_group_comment
;
The symmetry employed for this shelxl refinement is uniquely defined
by the following loop, which should always be used as a source of
symmetry information in preference to the above space-group names.
They are only intended as comments.
;
_shelx_estimated_absorpt_t_min 0.864
_shelx_estimated_absorpt_t_max 0.895

loop_
_space_group_symop_operation_xyz
'x, y, z'
'-x+1/2, y+1/2, -z+1/2'
'-x, -y, -z'
'x-1/2, -y-1/2, z-1/2'

loop_
_atom_site_label
_atom_site_type_symbol
_atom_site_fract_x
_atom_site_fract_y
_atom_site_fract_z
_atom_site_U_iso_or_equiv
_atom_site_adp_type
_atom_site_occupancy
_atom_site_site_symmetry_order
_atom_site_calc_flag
_atom_site_refinement_flags_posn
_atom_site_refinement_flags_adp
_atom_site_refinement_flags_occupancy
_atom_site_disorder_assembly
_atom_site_disorder_group
Ru1 Ru 0.52900(4) 0.75182(3) 0.35183(2) 0.03643(15) Uani 1 1 d . . . . .
C1 C 0.2189(6) 0.5960(4) 0.4843(4) 0.089(3) Uani 1 1 d . . . . .
H1 H 0.1599 0.6080 0.4465 0.107 Uiso 1 1 calc R U . . .
C2 C 0.1993(8) 0.5763(6) 0.5445(5) 0.124(4) Uani 1 1 d . . . . .
H2 H 0.1257 0.5744 0.5468 0.148 Uiso 1 1 calc R U . . .
C3 C 0.2859(10) 0.5597(6) 0.6006(5) 0.123(4) Uani 1 1 d . . . . .
H3 H 0.2697 0.5473 0.6403 0.148 Uiso 1 1 calc R U . . .
C4 C 0.3955(8) 0.5607(4) 0.6000(4) 0.089(3) Uani 1 1 d . . . . .
H4 H 0.4538 0.5485 0.6382 0.107 Uiso 1 1 calc R U . . .
C5 C 0.4165(6) 0.5805(3) 0.5403(3) 0.0617(19) Uani 1 1 d . . . . .
C6 C 0.3289(6) 0.5973(3) 0.4824(3) 0.0575(18) Uani 1 1 d . . . . .
C7 C 0.4781(5) 0.6170(3) 0.4417(3) 0.0454(16) Uani 1 1 d . . . . .
C8 C 0.3166(5) 0.5297(4) 0.2852(3) 0.0499(17) Uani 1 1 d . . . . .
C9 C 0.2777(5) 0.4794(4) 0.3204(3) 0.0629(19) Uani 1 1 d . . . . .
H9 H 0.2548 0.4905 0.3581 0.075 Uiso 1 1 calc R U . . .
C10 C 0.2739(6) 0.4132(4) 0.2983(4) 0.075(2) Uani 1 1 d . . . . .
H10 H 0.2472 0.3793 0.3212 0.090 Uiso 1 1 calc R U . . .
C11 C 0.3086(6) 0.3955(4) 0.2427(5) 0.081(2) Uani 1 1 d . . . . .
H11 H 0.3044 0.3501 0.2285 0.097 Uiso 1 1 calc R U . . .
C12 C 0.3493(6) 0.4442(5) 0.2084(4) 0.074(2) Uani 1 1 d . . . . .
H12 H 0.3746 0.4324 0.1717 0.089 Uiso 1 1 calc R U . . .
C13 C 0.3519(5) 0.5111(4) 0.2294(3) 0.0567(18) Uani 1 1 d . . . . .
C14 C 0.3619(5) 0.6356(3) 0.2536(3) 0.0504(17) Uani 1 1 d . . . . .
C15 C 0.4682(5) 0.7620(3) 0.5671(3) 0.0467(16) Uani 1 1 d . . . . .
C16 C 0.3641(5) 0.7468(3) 0.5749(3) 0.0596(18) Uani 1 1 d . . . . .
H16 H 0.3006 0.7433 0.5375 0.071 Uiso 1 1 calc R U . . .
C17 C 0.3571(7) 0.7369(4) 0.6404(4) 0.087(3) Uani 1 1 d . . . . .
H17 H 0.2881 0.7261 0.6468 0.104 Uiso 1 1 calc R U . . .
C18 C 0.4505(8) 0.7427(5) 0.6956(4) 0.100(3) Uani 1 1 d . . . . .
H18 H 0.4432 0.7373 0.7389 0.120 Uiso 1 1 calc R U . . .
C19 C 0.5543(7) 0.7563(4) 0.6884(3) 0.075(2) Uani 1 1 d . . . . .
H19 H 0.6173 0.7604 0.7261 0.090 Uiso 1 1 calc R U . . .
C20 C 0.5629(5) 0.7638(3) 0.6228(3) 0.0527(17) Uani 1 1 d . . . . .
C21 C 0.6035(5) 0.7778(3) 0.5142(3) 0.0392(14) Uani 1 1 d . . . . .
C22 C 0.3103(5) 0.9084(3) 0.5075(3) 0.0434(15) Uani 1 1 d . . . . .
H22 H 0.3074 0.8640 0.5232 0.052 Uiso 1 1 calc R U . . .
C23 C 0.2633(5) 0.9618(4) 0.5334(3) 0.0519(17) Uani 1 1 d . . . . .
H23 H 0.2255 0.9529 0.5654 0.062 Uiso 1 1 calc R U . . .
C24 C 0.2714(5) 1.0276(4) 0.5129(3) 0.0573(18) Uani 1 1 d . . . . .
H24 H 0.2418 1.0631 0.5324 0.069 Uiso 1 1 calc R U . . .
C25 C 0.3227(5) 1.0417(3) 0.4639(3) 0.0514(17) Uani 1 1 d . . . . .
H25 H 0.3268 1.0863 0.4492 0.062 Uiso 1 1 calc R U . . .
C26 C 0.3680(4) 0.9883(3) 0.4371(3) 0.0390(14) Uani 1 1 d . . . . .
C27 C 0.3621(4) 0.9216(3) 0.4577(3) 0.0361(14) Uani 1 1 d . . . . .
C28 C 0.4498(4) 0.9035(3) 0.3762(3) 0.0408(15) Uani 1 1 d . . . . .
C29 C 0.7595(5) 0.6203(3) 0.2776(3) 0.0565(17) Uani 1 1 d D U . . .
C32 C 0.9447(7) 0.5465(4) 0.2750(5) 0.097(3) Uani 1 1 d D U . . .
H32 H 1.0156 0.5332 0.2732 0.116 Uiso 0.25(2) 1 calc R U P A 3
H32' H 1.0064 0.5207 0.2729 0.116 Uiso 0.75(2) 1 calc R U P A 4
C30 C 0.842(3) 0.615(2) 0.3402(16) 0.087(7) Uani 0.25(2) 1 d D U P A 3
H30 H 0.8384 0.6361 0.3798 0.104 Uiso 0.25(2) 1 calc R U P A 3
C31 C 0.930(5) 0.572(3) 0.3354(19) 0.095(7) Uani 0.25(2) 1 d D U P A 3
H31 H 0.9830 0.5591 0.3757 0.114 Uiso 0.25(2) 1 calc R U P A 3
C33 C 0.853(2) 0.542(2) 0.2187(15) 0.084(6) Uani 0.25(2) 1 d D U P A 3
H33 H 0.8459 0.5100 0.1841 0.101 Uiso 0.25(2) 1 calc R U P A 3
C34 C 0.771(3) 0.591(2) 0.2194(15) 0.075(6) Uani 0.25(2) 1 d D U P A 3
H34 H 0.7214 0.6040 0.1780 0.090 Uiso 0.25(2) 1 calc R U P A 3
C30' C 0.8197(12) 0.5848(8) 0.3344(6) 0.090(4) Uani 0.75(2) 1 d D U P A 4
H30' H 0.7967 0.5856 0.3735 0.107 Uiso 0.75(2) 1 calc R U P A 4
C31' C 0.9156(16) 0.5475(9) 0.3334(8) 0.103(5) Uani 0.75(2) 1 d D U P A 4
H31' H 0.9579 0.5241 0.3717 0.123 Uiso 0.75(2) 1 calc R U P A 4
C33' C 0.8855(11) 0.5827(8) 0.2193(6) 0.082(4) Uani 0.75(2) 1 d D U P A 4
H33' H 0.9078 0.5821 0.1800 0.098 Uiso 0.75(2) 1 calc R U P A 4
C34' C 0.7928(11) 0.6199(7) 0.2213(6) 0.069(3) Uani 0.75(2) 1 d D U P A 4
H34' H 0.7530 0.6450 0.1835 0.083 Uiso 0.75(2) 1 calc R U P A 4
C35 C 0.5684(6) 0.7894(4) 0.1728(3) 0.0579(19) Uani 1 1 d . . . . .
C36 C 0.5301(6) 0.7377(4) 0.1277(4) 0.071(2) Uani 1 1 d . . . . .
H36 H 0.5587 0.6937 0.1373 0.085 Uiso 1 1 calc R U . . .
C37 C 0.4479(6) 0.7515(5) 0.0672(4) 0.087(2) Uani 1 1 d . . . . .
H37 H 0.4210 0.7166 0.0359 0.104 Uiso 1 1 calc R U . . .
C38 C 0.4069(7) 0.8157(6) 0.0538(4) 0.093(3) Uani 1 1 d . . . . .
H38 H 0.3519 0.8250 0.0131 0.112 Uiso 1 1 calc R U . . .
C39 C 0.4456(7) 0.8668(5) 0.0993(5) 0.091(3) Uani 1 1 d . . . . .
H39 H 0.4164 0.9107 0.0900 0.109 Uiso 1 1 calc R U . . .
C40 C 0.5290(7) 0.8536(5) 0.1598(4) 0.076(2) Uani 1 1 d . . . . .
H40 H 0.5570 0.8886 0.1907 0.092 Uiso 1 1 calc R U . . .
C41 C 0.8407(15) 0.8101(8) 0.3579(16) 0.070(4) Uani 0.577(18) 1 d D U P B 1
C42 C 0.8050(17) 0.8736(9) 0.3272(9) 0.084(4) Uani 0.577(18) 1 d D U P B 1
H42 H 0.7405 0.8761 0.2903 0.101 Uiso 0.577(18) 1 calc R U P B 1
C43 C 0.8657(16) 0.9333(11) 0.3516(10) 0.096(5) Uani 0.577(18) 1 d D U P B 1
H43 H 0.8400 0.9756 0.3326 0.116 Uiso 0.577(18) 1 calc R U P B 1
C44 C 0.9662(17) 0.9284(11) 0.4054(10) 0.102(5) Uani 0.577(18) 1 d D U P B 1
H44 H 1.0065 0.9677 0.4227 0.122 Uiso 0.577(18) 1 calc R U P B 1
C45 C 1.0050(17) 0.8649(10) 0.4324(10) 0.107(5) Uani 0.577(18) 1 d D U P B 1
H45 H 1.0720 0.8611 0.4673 0.128 Uiso 0.577(18) 1 calc R U P B 1
C46 C 0.9426(13) 0.8078(11) 0.4067(8) 0.090(4) Uani 0.577(18) 1 d D U P B 1
H46 H 0.9713 0.7652 0.4234 0.108 Uiso 0.577(18) 1 calc R U P B 1
C41' C 0.861(2) 0.8013(11) 0.362(2) 0.077(5) Uani 0.423(18) 1 d D U P B 2
C42' C 0.817(2) 0.8659(13) 0.3554(13) 0.081(5) Uani 0.423(18) 1 d D U P B 2
H42' H 0.7402 0.8743 0.3363 0.097 Uiso 0.423(18) 1 calc R U P B 2
C43' C 0.894(2) 0.9185(15) 0.3797(13) 0.091(5) Uani 0.423(18) 1 d D U P B 2
H43' H 0.8744 0.9645 0.3768 0.109 Uiso 0.423(18) 1 calc R U P B 2
C44' C 1.003(2) 0.8965(16) 0.4079(15) 0.099(5) Uani 0.423(18) 1 d D U P B 2
H44' H 1.0549 0.9301 0.4276 0.119 Uiso 0.423(18) 1 calc R U P B 2
C45' C 1.0436(19) 0.8309(14) 0.4108(12) 0.103(6) Uani 0.423(18) 1 d D U P B 2
H45' H 1.1204 0.8227 0.4284 0.124 Uiso 0.423(18) 1 calc R U P B 2
C46' C 0.9687(17) 0.7762(14) 0.3869(12) 0.094(5) Uani 0.423(18) 1 d D U P B 2
H46' H 0.9889 0.7303 0.3880 0.113 Uiso 0.423(18) 1 calc R U P B 2
N1 N 0.3653(4) 0.6166(2) 0.4263(2) 0.0457(13) Uani 1 1 d . . . . .
N2 N 0.3221(4) 0.6002(3) 0.2973(2) 0.0476(13) Uani 1 1 d . . . . .
N3 N 0.4921(4) 0.7741(2) 0.5054(2) 0.0369(11) Uani 1 1 d . . . . .
N4 N 0.4098(3) 0.8736(2) 0.4237(2) 0.0358(11) Uani 1 1 d . . . . .
O1 O 0.6633(3) 0.6565(2) 0.2780(2) 0.0628(12) Uani 1 1 d . . . . .
O2 O 0.6578(3) 0.7765(2) 0.2326(2) 0.0600(12) Uani 1 1 d . . . . .
O3 O 0.7869(3) 0.7460(3) 0.3385(2) 0.0734(14) Uani 1 1 d D . . . .
B1 B 0.2785(6) 0.6327(4) 0.3546(3) 0.055(2) Uani 1 1 d . . . . .
H1A H 0.2053 0.6139 0.3525 0.066 Uiso 1 1 calc R U . . .
H1B H 0.2706 0.6818 0.3481 0.066 Uiso 1 1 calc R U . . .
B2 B 0.4050(5) 0.7953(3) 0.4372(3) 0.0417(18) Uani 1 1 d . . . . .
H2A H 0.3299 0.7833 0.4385 0.050 Uiso 1 1 calc R U . . .
H2B H 0.4201 0.7702 0.4003 0.050 Uiso 1 1 calc R U . . .
P1 P 0.65574(12) 0.73480(9) 0.29931(7) 0.0454(4) Uani 1 1 d . . . . .
S1 S 0.39413(15) 0.58352(10) 0.19504(8) 0.0656(5) Uani 1 1 d . . . . .
S2 S 0.54346(14) 0.59160(9) 0.52454(8) 0.0559(5) Uani 1 1 d . . . . .
S3 S 0.68380(13) 0.77310(8) 0.59838(7) 0.0503(4) Uani 1 1 d . . . . .
S4 S 0.43498(13) 0.99175(8) 0.37459(8) 0.0501(4) Uani 1 1 d . . . . .
S5 S 0.66671(12) 0.78511(8) 0.45261(7) 0.0422(4) Uani 1 1 d . . . . .
S6 S 0.50376(12) 0.86674(8) 0.31945(7) 0.0465(4) Uani 1 1 d . . . . .
S7 S 0.38186(13) 0.72150(9) 0.25050(7) 0.0520(5) Uani 1 1 d . . . . .
S8 S 0.56204(12) 0.63509(8) 0.39269(7) 0.0450(4) Uani 1 1 d . . . . .

loop_
_atom_site_aniso_label
_atom_site_aniso_U_11
_atom_site_aniso_U_22
_atom_site_aniso_U_33
_atom_site_aniso_U_23
_atom_site_aniso_U_13
_atom_site_aniso_U_12
Ru1 0.0305(2) 0.0494(3) 0.0279(2) -0.0045(2) 0.00630(17) 0.0016(2)
C1 0.073(6) 0.124(8) 0.081(6) 0.005(5) 0.042(5) -0.010(5)
C2 0.098(8) 0.194(12) 0.099(7) 0.008(8) 0.059(7) -0.023(7)
C3 0.127(9) 0.179(11) 0.091(7) 0.030(7) 0.073(7) -0.007(8)
C4 0.114(7) 0.098(7) 0.067(5) 0.023(5) 0.045(5) 0.005(6)
C5 0.081(5) 0.056(5) 0.051(4) 0.003(4) 0.024(4) 0.003(4)
C6 0.060(5) 0.068(5) 0.051(4) -0.002(4) 0.026(4) -0.012(4)
C7 0.051(4) 0.037(4) 0.043(4) -0.008(3) 0.006(3) 0.004(3)
C8 0.038(4) 0.056(5) 0.044(4) -0.003(4) -0.007(3) 0.000(3)
C9 0.054(4) 0.070(6) 0.054(4) 0.005(4) -0.001(3) -0.008(4)
C10 0.060(5) 0.063(6) 0.085(6) 0.010(5) -0.007(4) -0.011(4)
C11 0.068(5) 0.059(6) 0.095(7) -0.014(5) -0.006(5) 0.013(4)
C12 0.065(5) 0.081(7) 0.067(5) -0.012(5) 0.006(4) 0.010(5)
C13 0.049(4) 0.060(5) 0.052(4) -0.015(4) -0.002(3) -0.004(3)
C14 0.038(4) 0.071(5) 0.035(3) -0.004(3) -0.001(3) -0.003(3)
C15 0.058(4) 0.044(4) 0.048(4) 0.009(3) 0.031(3) 0.011(3)
C16 0.058(4) 0.064(5) 0.065(4) 0.016(4) 0.032(3) 0.012(4)
C17 0.085(6) 0.113(7) 0.085(6) 0.037(5) 0.062(5) 0.027(5)
C18 0.112(7) 0.143(9) 0.065(5) 0.049(6) 0.057(5) 0.047(7)
C19 0.099(6) 0.095(6) 0.039(4) 0.020(4) 0.030(4) 0.040(5)
C20 0.069(4) 0.058(5) 0.033(3) 0.008(3) 0.018(3) 0.017(3)
C21 0.050(4) 0.035(4) 0.032(3) -0.002(3) 0.011(3) 0.002(3)
C22 0.048(4) 0.044(4) 0.038(3) -0.002(3) 0.010(3) 0.004(3)
C23 0.057(4) 0.053(5) 0.051(4) -0.011(4) 0.023(3) 0.002(4)
C24 0.062(4) 0.050(5) 0.060(4) -0.019(4) 0.018(3) 0.003(4)
C25 0.058(4) 0.041(4) 0.054(4) 0.000(3) 0.015(3) 0.001(3)
C26 0.041(3) 0.034(4) 0.039(3) -0.004(3) 0.007(3) 0.003(3)
C27 0.033(3) 0.042(4) 0.030(3) -0.004(3) 0.004(3) 0.002(3)
C28 0.032(3) 0.053(4) 0.035(3) 0.003(3) 0.007(3) 0.006(3)
C29 0.060(4) 0.055(5) 0.064(4) 0.005(4) 0.032(3) 0.012(3)
C32 0.086(6) 0.096(6) 0.117(6) -0.018(6) 0.041(5) 0.016(5)
C30 0.085(11) 0.078(12) 0.096(10) 0.017(10) 0.027(9) 0.008(11)
C31 0.089(11) 0.088(13) 0.105(10) 0.021(10) 0.024(10) 0.014(11)
C33 0.082(11) 0.082(12) 0.091(10) -0.017(11) 0.029(9) 0.028(10)
C34 0.081(10) 0.072(12) 0.077(10) -0.011(10) 0.031(9) 0.020(10)
C30' 0.095(8) 0.096(10) 0.090(6) 0.025(6) 0.047(6) 0.027(7)
C31' 0.098(8) 0.095(10) 0.111(7) 0.029(7) 0.024(6) 0.022(8)
C33' 0.079(7) 0.086(9) 0.088(6) -0.016(6) 0.037(5) 0.022(7)
C34' 0.084(7) 0.063(8) 0.071(6) -0.002(5) 0.038(5) 0.018(6)
C35 0.061(5) 0.084(6) 0.039(4) -0.002(4) 0.031(4) -0.017(4)
C36 0.059(5) 0.081(6) 0.072(5) -0.012(5) 0.019(4) -0.013(4)
C37 0.071(5) 0.108(8) 0.072(6) -0.022(6) 0.009(4) -0.025(6)
C38 0.090(7) 0.112(9) 0.073(6) 0.016(6) 0.018(5) -0.024(6)
C39 0.107(7) 0.091(7) 0.083(6) 0.036(6) 0.041(6) 0.007(6)
C40 0.100(6) 0.074(6) 0.064(5) 0.002(5) 0.038(5) -0.007(5)
C41 0.036(7) 0.133(9) 0.053(7) -0.029(8) 0.033(6) -0.030(7)
C42 0.062(7) 0.127(9) 0.068(9) -0.055(8) 0.026(8) -0.023(7)
C43 0.076(9) 0.130(9) 0.090(10) -0.044(8) 0.035(7) -0.031(8)
C44 0.067(10) 0.138(11) 0.102(9) -0.041(9) 0.029(8) -0.036(9)
C45 0.076(8) 0.142(11) 0.092(9) -0.028(8) 0.007(7) -0.040(8)
C46 0.058(7) 0.140(9) 0.069(7) -0.026(7) 0.015(6) -0.039(7)
C41' 0.042(9) 0.135(10) 0.058(8) -0.030(8) 0.022(8) -0.027(8)
C42' 0.055(8) 0.125(9) 0.071(9) -0.050(9) 0.032(8) -0.030(8)
C43' 0.064(9) 0.136(10) 0.077(10) -0.045(9) 0.026(8) -0.032(8)
C44' 0.064(9) 0.140(11) 0.090(9) -0.025(9) 0.020(8) -0.037(9)
C45' 0.063(9) 0.148(12) 0.090(10) -0.018(10) 0.009(8) -0.031(9)
C46' 0.057(8) 0.148(11) 0.074(9) -0.007(9) 0.014(7) -0.028(9)
N1 0.051(3) 0.048(3) 0.039(3) -0.002(2) 0.014(2) -0.005(3)
N2 0.038(3) 0.058(4) 0.042(3) -0.010(3) 0.005(2) -0.009(3)
N3 0.043(3) 0.035(3) 0.037(3) 0.001(2) 0.016(2) 0.006(2)
N4 0.036(3) 0.040(3) 0.030(3) -0.004(2) 0.008(2) 0.002(2)
O1 0.060(3) 0.059(3) 0.077(3) -0.020(2) 0.033(2) 0.002(2)
O2 0.061(3) 0.075(3) 0.053(3) -0.004(2) 0.031(2) -0.015(2)
O3 0.042(3) 0.101(4) 0.074(3) -0.035(3) 0.011(2) 0.000(3)
B1 0.039(4) 0.067(6) 0.056(5) -0.005(4) 0.008(4) -0.007(4)
B2 0.034(4) 0.048(5) 0.045(4) -0.009(4) 0.015(3) -0.001(3)
P1 0.0352(8) 0.0633(13) 0.0377(9) -0.0145(8) 0.0106(7) -0.0019(8)
S1 0.0677(12) 0.0799(15) 0.0482(10) -0.0158(10) 0.0153(9) -0.0082(10)
S2 0.0665(11) 0.0561(12) 0.0431(9) 0.0054(8) 0.0132(8) 0.0065(9)
S3 0.0565(10) 0.0593(12) 0.0307(8) 0.0003(8) 0.0057(7) 0.0064(8)
S4 0.0538(10) 0.0449(11) 0.0535(10) 0.0035(8) 0.0187(8) 0.0011(8)
S5 0.0350(8) 0.0588(11) 0.0314(8) -0.0080(7) 0.0074(6) -0.0035(7)
S6 0.0471(9) 0.0543(11) 0.0418(9) 0.0037(8) 0.0188(7) 0.0059(8)
S7 0.0483(10) 0.0640(12) 0.0343(8) -0.0004(8) -0.0024(7) -0.0089(8)
S8 0.0379(9) 0.0531(11) 0.0440(9) 0.0026(8) 0.0118(7) 0.0055(7)

loop_
_atom_type_symbol
_atom_type_description
_atom_type_scat_dispersion_real
_atom_type_scat_dispersion_imag
_atom_type_scat_source
C C 0.0033 0.0016 'International Tables Vol C Tables 4.2.6.8 and 6.1.1.4'
H H 0.0000 0.0000 'International Tables Vol C Tables 4.2.6.8 and 6.1.1.4'
N N 0.0061 0.0033 'International Tables Vol C Tables 4.2.6.8 and 6.1.1.4'
O O 0.0106 0.0060 'International Tables Vol C Tables 4.2.6.8 and 6.1.1.4'
B B 0.0013 0.0007 'International Tables Vol C Tables 4.2.6.8 and 6.1.1.4'
P P 0.1023 0.0942 'International Tables Vol C Tables 4.2.6.8 and 6.1.1.4'
S S 0.1246 0.1234 'International Tables Vol C Tables 4.2.6.8 and 6.1.1.4'
Ru Ru -1.2594 0.8363 'International Tables Vol C Tables 4.2.6.8 and 6.1.1.4'

loop_
_geom_angle_atom_site_label_1
_geom_angle_atom_site_label_2
_geom_angle_atom_site_label_3
_geom_angle
P1 Ru1 S6 93.48(6)
P1 Ru1 S5 92.09(5)
S6 Ru1 S5 89.33(6)
P1 Ru1 S7 90.39(6)
S6 Ru1 S7 89.13(6)
S5 Ru1 S7 177.15(6)
P1 Ru1 S8 87.46(6)
S6 Ru1 S8 176.30(5)
S5 Ru1 S8 87.05(5)
S7 Ru1 S8 94.45(6)
C6 C1 C2 117.8(8)
C6 C1 H1 121.1
C2 C1 H1 121.1
C3 C2 C1 121.4(9)
C3 C2 H2 119.3
C1 C2 H2 119.3
C4 C3 C2 121.9(8)
C4 C3 H3 119.0
C2 C3 H3 119.0
C3 C4 C5 117.4(8)
C3 C4 H4 121.3
C5 C4 H4 121.3
C4 C5 C6 121.4(7)
C4 C5 S2 128.8(6)
C6 C5 S2 109.8(5)
C1 C6 C5 120.1(6)
C1 C6 N1 125.9(6)
C5 C6 N1 114.0(6)
N1 C7 S8 130.2(4)
N1 C7 S2 112.7(4)
S8 C7 S2 117.1(3)
C9 C8 C13 119.3(7)
C9 C8 N2 127.6(7)
C13 C8 N2 113.1(6)
C10 C9 C8 118.6(7)
C10 C9 H9 120.7
C8 C9 H9 120.7
C9 C10 C11 121.6(8)
C9 C10 H10 119.2
C11 C10 H10 119.2
C12 C11 C10 120.4(8)
C12 C11 H11 119.8
C10 C11 H11 119.8
C11 C12 C13 118.5(7)
C11 C12 H12 120.7
C13 C12 H12 120.7
C12 C13 C8 121.6(7)
C12 C13 S1 129.0(6)
C8 C13 S1 109.4(5)
N2 C14 S7 128.5(5)
N2 C14 S1 112.0(5)
S7 C14 S1 119.5(4)
C16 C15 C20 120.4(5)
C16 C15 N3 126.4(6)
C20 C15 N3 113.1(5)
C15 C16 C17 118.1(6)
C15 C16 H16 121.0
C17 C16 H16 121.0
C18 C17 C16 120.9(7)
C18 C17 H17 119.5
C16 C17 H17 119.5
C19 C18 C17 121.5(7)
C19 C18 H18 119.3
C17 C18 H18 119.3
C18 C19 C20 118.0(7)
C18 C19 H19 121.0
C20 C19 H19 121.0
C15 C20 C19 120.9(6)
C15 C20 S3 111.2(4)
C19 C20 S3 127.9(5)
N3 C21 S5 126.3(4)
N3 C21 S3 113.6(4)
S5 C21 S3 120.1(3)
C23 C22 C27 119.1(6)
C23 C22 H22 120.4
C27 C22 H22 120.4
C24 C23 C22 121.0(6)
C24 C23 H23 119.5
C22 C23 H23 119.5
C23 C24 C25 120.7(6)
C23 C24 H24 119.7
C25 C24 H24 119.7
C24 C25 C26 118.5(6)
C24 C25 H25 120.8
C26 C25 H25 120.8
C25 C26 C27 121.8(5)
C25 C26 S4 127.8(5)
C27 C26 S4 110.4(4)
C26 C27 C22 118.9(5)
C26 C27 N4 114.2(5)
C22 C27 N4 126.9(6)
N4 C28 S6 128.9(5)
N4 C28 S4 112.6(4)
S6 C28 S4 118.5(3)
C34' C29 C30' 120.3(10)
C34' C29 O1 119.4(7)
C30' C29 O1 120.3(8)
C34 C29 O1 121.8(17)
C34 C29 C30 123(3)
O1 C29 C30 116(2)
C31' C32 C33' 121.4(11)
C33 C32 C31 119(3)
C33 C32 H32 120.6
C31 C32 H32 120.6
C31' C32 H32' 119.3
C33' C32 H32' 119.3
C29 C30 C31 111(4)
C29 C30 H30 124.6
C31 C30 H30 124.6
C32 C31 C30 126(5)
C32 C31 H31 117.2
C30 C31 H31 117.2
C32 C33 C34 112(3)
C32 C33 H33 124.1
C34 C33 H33 124.1
C29 C34 C33 124(3)
C29 C34 H34 118.1
C33 C34 H34 118.1
C29 C30' C31' 120.0(14)
C29 C30' H30' 120.0
C31' C30' H30' 120.0
C32 C31' C30' 118.1(15)
C32 C31' H31' 121.0
C30' C31' H31' 121.0
C32 C33' C34' 119.9(11)
C32 C33' H33' 120.1
C34' C33' H33' 120.1
C29 C34' C33' 120.2(11)
C29 C34' H34' 119.9
C33' C34' H34' 119.9
C40 C35 C36 121.5(7)
C40 C35 O2 119.0(7)
C36 C35 O2 119.3(7)
C35 C36 C37 119.2(8)
C35 C36 H36 120.4
C37 C36 H36 120.4
C38 C37 C36 119.8(8)
C38 C37 H37 120.1
C36 C37 H37 120.1
C37 C38 C39 120.3(9)
C37 C38 H38 119.8
C39 C38 H38 119.8
C38 C39 C40 120.2(9)
C38 C39 H39 119.9
C40 C39 H39 119.9
C35 C40 C39 118.9(8)
C35 C40 H40 120.5
C39 C40 H40 120.5
C46 C41 C42 117.5(14)
C46 C41 O3 115.8(15)
C42 C41 O3 126.3(15)
C43 C42 C41 120.6(15)
C43 C42 H42 119.7
C41 C42 H42 119.7
C42 C43 C44 119.0(18)
C42 C43 H43 120.5
C44 C43 H43 120.5
C45 C44 C43 120.0(18)
C45 C44 H44 120.0
C43 C44 H44 120.0
C46 C45 C44 118.8(18)
C46 C45 H45 120.6
C44 C45 H45 120.6
C41 C46 C45 123.5(17)
C41 C46 H46 118.2
C45 C46 H46 118.2
C42' C41' C46' 133.0(19)
C42' C41' O3 118(2)
C46' C41' O3 108.7(17)
C41' C42' C43' 115(2)
C41' C42' H42' 122.3
C43' C42' H42' 122.3
C44' C43' C42' 114(3)
C44' C43' H43' 122.9
C42' C43' H43' 122.9
C43' C44' C45' 128(3)
C43' C44' H44' 116.0
C45' C44' H44' 116.0
C44' C45' C46' 120(2)
C44' C45' H45' 120.2
C46' C45' H45' 120.2
C41' C46' C45' 109.4(19)
C41' C46' H46' 125.3
C45' C46' H46' 125.3
C7 N1 C6 111.7(5)
C7 N1 B1 126.6(5)
C6 N1 B1 121.6(5)
C14 N2 C8 113.5(5)
C14 N2 B1 124.9(6)
C8 N2 B1 121.5(6)
C21 N3 C15 111.6(4)
C21 N3 B2 121.5(4)
C15 N3 B2 125.8(5)
C28 N4 C27 111.7(5)
C28 N4 B2 126.5(5)
C27 N4 B2 121.6(5)
C29 O1 P1 127.3(4)
C35 O2 P1 129.0(4)
C41' O3 P1 137.7(12)
C41 O3 P1 125.9(8)
N2 B1 N1 109.3(5)
N2 B1 H1A 109.8
N1 B1 H1A 109.8
N2 B1 H1B 109.8
N1 B1 H1B 109.8
H1A B1 H1B 108.3
N3 B2 N4 111.7(5)
N3 B2 H2A 109.3
N4 B2 H2A 109.3
N3 B2 H2B 109.3
N4 B2 H2B 109.3
H2A B2 H2B 107.9
O1 P1 O2 103.4(2)
O1 P1 O3 97.8(2)
O2 P1 O3 95.3(2)
O1 P1 Ru1 112.98(17)
O2 P1 Ru1 122.91(18)
O3 P1 Ru1 120.20(17)
C14 S1 C13 92.0(3)
C5 S2 C7 91.8(3)
C20 S3 C21 90.2(3)
C26 S4 C28 91.1(3)
C21 S5 Ru1 105.2(2)
C28 S6 Ru1 105.1(2)
C14 S7 Ru1 106.96(19)
C7 S8 Ru1 109.5(2)

loop_
_geom_bond_atom_site_label_1
_geom_bond_atom_site_label_2
_geom_bond_distance
Ru1 P1 2.1832(16)
Ru1 S6 2.3382(17)
Ru1 S5 2.3625(14)
Ru1 S7 2.4116(15)
Ru1 S8 2.4254(17)
C1 C6 1.380(9)
C1 C2 1.388(10)
C1 H1 0.9300
C2 C3 1.368(11)
C2 H2 0.9300
C3 C4 1.366(11)
C3 H3 0.9300
C4 C5 1.388(8)
C4 H4 0.9300
C5 C6 1.396(8)
C5 S2 1.716(7)
C6 N1 1.413(7)
C7 N1 1.343(7)
C7 S8 1.689(6)
C7 S2 1.735(6)
C8 C9 1.390(8)
C8 C13 1.394(8)
C8 N2 1.398(7)
C9 C10 1.368(9)
C9 H9 0.9300
C10 C11 1.384(10)
C10 H10 0.9300
C11 C12 1.368(10)
C11 H11 0.9300
C12 C13 1.375(9)
C12 H12 0.9300
C13 S1 1.732(7)
C14 N2 1.341(7)
C14 S7 1.701(7)
C14 S1 1.715(6)
C15 C16 1.382(8)
C15 C20 1.383(8)
C15 N3 1.408(6)
C16 C17 1.393(8)
C16 H16 0.9300
C17 C18 1.371(10)
C17 H17 0.9300
C18 C19 1.367(10)
C18 H18 0.9300
C19 C20 1.396(8)
C19 H19 0.9300
C20 S3 1.729(6)
C21 N3 1.344(6)
C21 S5 1.685(6)
C21 S3 1.731(5)
C22 C23 1.379(7)
C22 C27 1.387(7)
C22 H22 0.9300
C23 C24 1.366(8)
C23 H23 0.9300
C24 C25 1.372(8)
C24 H24 0.9300
C25 C26 1.378(7)
C25 H25 0.9300
C26 C27 1.379(7)
C26 S4 1.728(6)
C27 N4 1.404(6)
C28 N4 1.356(6)
C28 S6 1.672(6)
C28 S4 1.734(6)
C29 C34' 1.342(10)
C29 C30' 1.378(11)
C29 C34 1.378(19)
C29 O1 1.391(7)
C29 C30 1.395(19)
C32 C31' 1.356(12)
C32 C33' 1.366(11)
C32 C33 1.372(19)
C32 C31 1.40(2)
C32 H32 0.9300
C32 H32' 0.9300
C30 C31 1.41(2)
C30 H30 0.9300
C31 H31 0.9300
C33 C34 1.399(19)
C33 H33 0.9300
C34 H34 0.9300
C30' C31' 1.402(12)
C30' H30' 0.9300
C31' H31' 0.9300
C33' C34' 1.374(11)
C33' H33' 0.9300
C34' H34' 0.9300
C35 C40 1.346(9)
C35 C36 1.360(9)
C35 O2 1.419(7)
C36 C37 1.388(9)
C36 H36 0.9300
C37 C38 1.354(10)
C37 H37 0.9300
C38 C39 1.359(10)
C38 H38 0.9300
C39 C40 1.391(10)
C39 H39 0.9300
C40 H40 0.9300
C41 C46 1.368(16)
C41 C42 1.405(16)
C41 O3 1.420(12)
C42 C43 1.400(15)
C42 H42 0.9300
C43 C44 1.409(16)
C43 H43 0.9300
C44 C45 1.388(16)
C44 H44 0.9300
C45 C46 1.374(15)
C45 H45 0.9300
C46 H46 0.9300
C41' C42' 1.367(18)
C41' C46' 1.379(18)
C41' O3 1.406(15)
C42' C43' 1.400(17)
C42' H42' 0.9300
C43' C44' 1.368(18)
C43' H43' 0.9300
C44' C45' 1.375(18)
C44' H44' 0.9300
C45' C46' 1.408(17)
C45' H45' 0.9300
C46' H46' 0.9300
N1 B1 1.584(8)
N2 B1 1.571(8)
N3 B2 1.558(7)
N4 B2 1.559(8)
O1 P1 1.604(4)
O2 P1 1.606(4)
O3 P1 1.608(4)
B1 H1A 0.9700
B1 H1B 0.9700
B2 H2A 0.9700
B2 H2B 0.9700

loop_
_geom_torsion_atom_site_label_1
_geom_torsion_atom_site_label_2
_geom_torsion_atom_site_label_3
_geom_torsion_atom_site_label_4
_geom_torsion
C6 C1 C2 C3 1.0(15)
C1 C2 C3 C4 -0.9(18)
C2 C3 C4 C5 1.1(16)
C3 C4 C5 C6 -1.5(12)
C3 C4 C5 S2 176.1(7)
C2 C1 C6 C5 -1.4(12)
C2 C1 C6 N1 -179.2(7)
C4 C5 C6 C1 1.7(11)
S2 C5 C6 C1 -176.3(6)
C4 C5 C6 N1 179.8(6)
S2 C5 C6 N1 1.8(7)
C13 C8 C9 C10 -1.0(9)
N2 C8 C9 C10 176.7(5)
C8 C9 C10 C11 0.7(10)
C9 C10 C11 C12 0.7(11)
C10 C11 C12 C13 -1.7(10)
C11 C12 C13 C8 1.4(10)
C11 C12 C13 S1 -177.8(5)
C9 C8 C13 C12 0.0(9)
N2 C8 C13 C12 -178.1(5)
C9 C8 C13 S1 179.3(4)
N2 C8 C13 S1 1.3(6)
C20 C15 C16 C17 3.1(10)
N3 C15 C16 C17 -179.6(6)
C15 C16 C17 C18 0.7(11)
C16 C17 C18 C19 -2.1(13)
C17 C18 C19 C20 -0.3(13)
C16 C15 C20 C19 -5.6(10)
N3 C15 C20 C19 176.8(6)
C16 C15 C20 S3 172.4(5)
N3 C15 C20 S3 -5.2(7)
C18 C19 C20 C15 4.2(11)
C18 C19 C20 S3 -173.5(6)
C27 C22 C23 C24 -2.9(9)
C22 C23 C24 C25 2.6(9)
C23 C24 C25 C26 -1.4(9)
C24 C25 C26 C27 0.5(8)
C24 C25 C26 S4 179.1(4)
C25 C26 C27 C22 -0.8(8)
S4 C26 C27 C22 -179.6(4)
C25 C26 C27 N4 178.3(5)
S4 C26 C27 N4 -0.4(6)
C23 C22 C27 C26 1.9(8)
C23 C22 C27 N4 -177.1(5)
C34 C29 C30 C31 -4(5)
O1 C29 C30 C31 174(3)
C33 C32 C31 C30 -24(6)
C29 C30 C31 C32 10(6)
C31 C32 C33 C34 28(5)
O1 C29 C34 C33 -165(3)
C30 C29 C34 C33 13(5)
C32 C33 C34 C29 -25(5)
C34' C29 C30' C31' -0.6(16)
O1 C29 C30' C31' 178.9(10)
C33' C32 C31' C30' 2(2)
C29 C30' C31' C32 -1.4(19)
C31' C32 C33' C34' -1.3(18)
C30' C29 C34' C33' 1.7(15)
O1 C29 C34' C33' -177.8(8)
C32 C33' C34' C29 -0.8(17)
C40 C35 C36 C37 -0.6(10)
O2 C35 C36 C37 -175.7(6)
C35 C36 C37 C38 0.0(11)
C36 C37 C38 C39 -0.1(13)
C37 C38 C39 C40 0.9(13)
C36 C35 C40 C39 1.3(10)
O2 C35 C40 C39 176.4(6)
C38 C39 C40 C35 -1.5(11)
C46 C41 C42 C43 -7(4)
O3 C41 C42 C43 180(2)
C41 C42 C43 C44 3(3)
C42 C43 C44 C45 1(3)
C43 C44 C45 C46 -1(3)
C42 C41 C46 C45 8(4)
O3 C41 C46 C45 -178.6(18)
C44 C45 C46 C41 -3(3)
C46' C41' C42' C43' -1(7)
O3 C41' C42' C43' 180(3)
C41' C42' C43' C44' -2(4)
C42' C43' C44' C45' 5(4)
C43' C44' C45' C46' -5(5)
C42' C41' C46' C45' 1(6)
O3 C41' C46' C45' -180(3)
C44' C45' C46' C41' 2(4)
S8 C7 N1 C6 179.1(5)
S2 C7 N1 C6 1.5(6)
S8 C7 N1 B1 1.2(9)
S2 C7 N1 B1 -176.3(5)
C1 C6 N1 C7 175.8(7)
C5 C6 N1 C7 -2.2(8)
C1 C6 N1 B1 -6.2(10)
C5 C6 N1 B1 175.8(6)
S7 C14 N2 C8 180.0(4)
S1 C14 N2 C8 0.2(6)
S7 C14 N2 B1 3.3(8)
S1 C14 N2 B1 -176.4(4)
C9 C8 N2 C14 -178.8(5)
C13 C8 N2 C14 -1.0(7)
C9 C8 N2 B1 -2.1(8)
C13 C8 N2 B1 175.8(5)
S5 C21 N3 C15 174.5(4)
S3 C21 N3 C15 -4.4(6)
S5 C21 N3 B2 -16.6(8)
S3 C21 N3 B2 164.4(4)
C16 C15 N3 C21 -171.2(6)
C20 C15 N3 C21 6.2(7)
C16 C15 N3 B2 20.5(9)
C20 C15 N3 B2 -162.1(5)
S6 C28 N4 C27 -174.6(4)
S4 C28 N4 C27 2.5(5)
S6 C28 N4 B2 0.2(8)
S4 C28 N4 B2 177.3(4)
C26 C27 N4 C28 -1.3(6)
C22 C27 N4 C28 177.7(5)
C26 C27 N4 B2 -176.4(5)
C22 C27 N4 B2 2.6(8)
C34' C29 O1 P1 -90.2(10)
C30' C29 O1 P1 90.2(11)
C34 C29 O1 P1 -121(2)
C30 C29 O1 P1 60(2)
C40 C35 O2 P1 110.9(6)
C36 C35 O2 P1 -73.8(7)
C42' C41' O3 P1 5(6)
C46' C41' O3 P1 -174.5(13)
C46 C41 O3 P1 161.8(15)
C42 C41 O3 P1 -25(4)
C14 N2 B1 N1 -109.3(6)
C8 N2 B1 N1 74.4(6)
C7 N1 B1 N2 39.5(8)
C6 N1 B1 N2 -138.2(6)
C21 N3 B2 N4 -66.6(6)
C15 N3 B2 N4 100.6(6)
C28 N4 B2 N3 109.0(6)
C27 N4 B2 N3 -76.7(6)
C29 O1 P1 O2 81.3(5)
C29 O1 P1 O3 -16.1(5)
C29 O1 P1 Ru1 -143.7(4)
C35 O2 P1 O1 80.8(6)
C35 O2 P1 O3 -179.8(6)
C35 O2 P1 Ru1 -48.4(6)
C41' O3 P1 O1 164(3)
C41 O3 P1 O1 165.9(17)
C41' O3 P1 O2 60(3)
C41 O3 P1 O2 61.6(18)
C41' O3 P1 Ru1 -74(3)
C41 O3 P1 Ru1 -71.7(18)
N2 C14 S1 C13 0.5(4)
S7 C14 S1 C13 -179.3(4)
C12 C13 S1 C14 178.3(6)
C8 C13 S1 C14 -1.0(4)
C4 C5 S2 C7 -178.6(7)
C6 C5 S2 C7 -0.7(5)
N1 C7 S2 C5 -0.5(5)
S8 C7 S2 C5 -178.3(4)
C15 C20 S3 C21 2.3(5)
C19 C20 S3 C21 -179.9(6)
N3 C21 S3 C20 1.3(4)
S5 C21 S3 C20 -177.8(4)
C25 C26 S4 C28 -177.1(5)
C27 C26 S4 C28 1.6(4)
N4 C28 S4 C26 -2.4(4)
S6 C28 S4 C26 175.1(3)
N3 C21 S5 Ru1 -17.7(5)
S3 C21 S5 Ru1 161.2(3)
N4 C28 S6 Ru1 -10.6(5)
S4 C28 S6 Ru1 172.4(2)
N2 C14 S7 Ru1 66.3(5)
S1 C14 S7 Ru1 -113.9(3)
N1 C7 S8 Ru1 60.8(6)
S2 C7 S8 Ru1 -121.7(3)
